data_7112804
loop_
_publ_author_name
'Mart\'i-Rujas, Javier'
'Matsushita, Yoshitaka'
'Izumi, Fujio'
'Fujita, Makoto'
'Kawano, Masaki'

_publ_section_title
;
 Solid-liquid interface synthesis of microcrystalline porous coordination
 networks.
;
_journal_issue 35
_journal_name_full 'Chemical communications (Cambridge, England)'
_journal_page_first 6515
_journal_page_last 6517
_journal_paper_doi 10.1039/c0cc01141j
_journal_volume 46
_journal_year 2010
_chemical_formula_sum 'C42 Br4 Cl2 N12 Zn3'
_chemical_formula_weight 1259.22
_chemical_name_common 'JK6 1G2(saddle-cyclohexane)'
_chemical_name_systematic
;
?
;
_space_group_IT_number 56
_symmetry_cell_setting orthorhombic
_symmetry_Int_Tables_number 56
_symmetry_space_group_name_Hall '-P 2ab 2ac'
_symmetry_space_group_name_H-M 'P c c n'
_audit_creation_method RIETAN-FP
_cell_angle_alpha 90
_cell_angle_beta 90
_cell_angle_gamma 90
_cell_formula_units_Z 8
_cell_length_a 30.606(2)
_cell_length_b 12.909(1)
_cell_length_c 12.6197(9)
_cell_volume 4986.0(6)
_diffrn_ambient_temperature 298
_diffrn_radiation_source SPring-8
_diffrn_radiation_type Synchrotron
_diffrn_radiation_wavelength 1.3
_pd_phase_name JK6_1G2(saddle-cyclohexane)
_refine_ls_R_factor_gt 0.0141
_refine_ls_wR_factor_gt 0.0189
_cod_data_source_file c0cc01141j.txt
_cod_data_source_block JK6_1G2(saddle-cyclohexane)
_cod_depositor_comments
;
The following automatic conversions were performed:

'_symmetry_cell_setting' value 'Orthorhombic' changed to
'orthorhombic' according to
/usr/data/users/saulius/automatic-downloads/retrospective/RSC/lib/dictionaries/cif_core.dic
dictionary named 'cif_core.dic' version 2.4.2 from 2011-04-26.

Automatic conversion script
Id: cif_fix_values 2281 2013-09-26 08:29:07Z andrius 
;
_cod_original_cell_volume 4985.9(7)
_cod_original_formula_sum 'C42 Cl2 Br4 N12 Zn3'
_cod_database_code 7112804

loop_
_symmetry_equiv_pos_as_xyz
'x, y, z'
'-x, -y, -z'
'-x+1/2, -y+1/2, z'
'x+1/2, y+1/2, -z'
'-x, y+1/2, -z+1/2'
'x, -y+1/2, z+1/2'
'x+1/2, -y, -z+1/2'
'-x+1/2, y, z+1/2'

loop_
_atom_site_label
_atom_site_occupancy
_atom_site_fract_x
_atom_site_fract_y
_atom_site_fract_z
_atom_site_thermal_displace_type
_atom_site_B_iso_or_equiv
_atom_site_type_symbol
C1 0.500 -0.77819 -0.07641 -0.04064 Biso 1.303 C
C2 0.500 -0.79833 0.00728 0.03152 Biso 1.303 C
C3 0.500 -0.76743 -0.17529 0.02271 Biso 1.303 C
C4 0.500 -0.76899 0.03429 0.12684 Biso 1.303 C
C5 0.500 -0.73522 -0.14766 0.11230 Biso 1.303 C
C6 0.500 -0.75260 -0.06235 0.18663 Biso 1.303 C
N13 1.0 0.11218 0.34469 -0.20176 Biso 1.303 N
C14 1.0 0.12118 0.25396 -0.24132 Biso 1.303 C
C15 1.0 0.09112 0.34569 -0.10760 Biso 1.303 C
C16 1.0 0.14800 0.25132 -0.34102 Biso 1.303 C
N17 1.0 0.10994 0.16384 -0.20257 Biso 1.303 N
N18 1.0 0.07783 0.26046 -0.06025 Biso 1.303 N
C19 1.0 0.08244 0.44221 -0.05166 Biso 1.303 C
C20 1.0 0.15098 0.33771 -0.40518 Biso 1.303 C
C21 1.0 0.17503 0.16617 -0.35920 Biso 1.303 C
C22 1.0 0.08895 0.17448 -0.10820 Biso 1.303 C
C23 1.0 0.04732 0.44547 0.02057 Biso 1.303 C
C24 1.0 0.11203 0.52608 -0.05528 Biso 1.303 C
C25 1.0 0.18032 0.32642 -0.48910 Biso 1.303 C
C26 1.0 0.20422 0.16694 -0.44355 Biso 1.303 C
C27 1.0 0.07642 0.07826 -0.04862 Biso 1.303 C
C28 1.0 0.04287 0.53448 0.07849 Biso 1.303 C
C29 1.0 0.10284 0.60871 0.01353 Biso 1.303 C
N30 1.0 0.20468 0.24559 -0.50995 Biso 1.303 N
C31 1.0 0.09439 -0.02116 -0.06441 Biso 1.303 C
C32 1.0 0.05043 0.08261 0.04168 Biso 1.303 C
N33 1.0 0.06841 0.61566 0.07452 Biso 1.303 N
Zn34 0.500 0.25000 0.25240 -0.62609 Biso 1.303 Zn
C35 1.0 0.08419 -0.10338 -0.00014 Biso 1.303 C
C36 1.0 0.04276 -0.00123 0.10565 Biso 1.303 C
Zn37 1.0 0.06623 0.74628 0.17708 Biso 1.303 Zn
Cl38 0.500 0.25000 0.40434 -0.70274 Biso 1.303 Cl
Cl39 0.500 0.25000 0.09677 -0.69368 Biso 1.303 Cl
N40 1.0 0.05792 -0.09329 0.08094 Biso 1.303 N
Br41 1.0 0.00123 0.75744 0.27214 Biso 1.303 Br
Br42 1.0 0.13620 0.76996 0.24334 Biso 1.303 Br
